data_1537602
loop_
_publ_author_name
'Rybakov, V.B.'
'Volkov, S.V.'
'Aslanov, L.A.'
'Grafov, A.V.'
'Pekhn'o, V.I.'
'Fokina, Z.A.'

_publ_section_title
;
 X-ray structural study of palladium(II) chlorochalcogenide complexes.
;
_journal_name_full 'Zhurnal Neorganicheskoi Khimii'
_journal_page_first 1197
_journal_page_last 1201
_journal_volume 36
_journal_year 1991
_chemical_formula_sum 'Cl6 Pd Se2'
_chemical_name_systematic '(Pd Cl2 (Se Cl2)2)'
_space_group_crystal_system monoclinic
_space_group_IT_number 15
_space_group_name_Hall '-B 2b'
_space_group_name_H-M_alt 'B 1 1 2/b'
_cell_angle_alpha 90
_cell_angle_beta 90
_cell_angle_gamma 100.12
_cell_formula_units_Z 4
_cell_length_a 16.521
_cell_length_b 7.048
_cell_length_c 8.451
_cell_volume 968.725
_citation_journal_id_ASTM ZNOKAQ
_cod_data_source_file Rybakov_ZNOKAQ_1991_1145.cif
_cod_data_source_block Cl6Pd1Se2
_cod_depositor_comments
;
 Updating space group information.

 Antanas Vaitkus,
 2018-07-22
;
_cod_original_cell_volume 968.7248
_cod_original_formula_sum 'Cl6 Pd1 Se2'
_cod_database_code 1537602

loop_
_space_group_symop_id
_space_group_symop_operation_xyz
1 x,y,z
2 -x,-y+1/2,z
3 -x,-y,-z
4 x,y-1/2,-z
5 x+1/2,y,z+1/2
6 -x+1/2,-y+1/2,z+1/2
7 -x+1/2,-y,-z+1/2
8 x+1/2,y-1/2,-z+1/2

loop_
_atom_site_label
_atom_site_type_symbol
_atom_site_fract_x
_atom_site_fract_y
_atom_site_fract_z
_atom_site_occupancy
_atom_site_U_iso_or_equiv
Cl2 Cl-1 -0.2218 0.2573 0.1501 1 0.0
Cl3 Cl-1 -0.1076 0.473 0.4341 1 0.0
Pd1 Pd+2 0 0.25 0.1725 1 0.0
Cl1 Cl-1 0.08 0.5525 0.1741 1 0.0
Se1 Se+2 -0.1062 0.4429 0.1796 1 0.0
